data_1559120
loop_
_publ_author_name
'Mertens, Randall T.'
'Parkin, Sean'
'Awuah, Samuel G.'

_publ_section_title
;
 Cancer cell-selective modulation of mitochondrial respiration and
 metabolism by potent organogold(iii) dithiocarbamates
;
_journal_name_full 'Chemical Science'
_journal_paper_doi 10.1039/D0SC03628E
_journal_year 2020
_chemical_formula_moiety 'C18 H18 Au N2 O S2, F6 P'
_chemical_formula_sum 'C18 H18 Au F6 N2 O P S2'
_chemical_formula_weight 684.40
_space_group_crystal_system monoclinic
_space_group_IT_number 14
_space_group_name_Hall '-P 2ybc'
_space_group_name_H-M_alt 'P 1 21/c 1'
_atom_sites_solution_hydrogens difmap
_atom_sites_solution_primary direct
_atom_sites_solution_secondary difmap
_audit_creation_method SHELXL-2018/3
_audit_update_record
;
2020-02-27 deposited with the CCDC.	2020-09-07 downloaded from the CCDC.
;
_cell_angle_alpha 90
_cell_angle_beta 97.33(3)
_cell_angle_gamma 90
_cell_formula_units_Z 8
_cell_length_a 24.858(5)
_cell_length_b 7.8812(16)
_cell_length_c 21.855(4)
_cell_measurement_reflns_used 5078
_cell_measurement_temperature 90.0(2)
_cell_measurement_theta_max 27.35
_cell_measurement_theta_min 2.74
_cell_volume 4246.6(15)
_computing_cell_refinement '<i>APEX3</i> (Bruker-AXS, 2016)'
_computing_data_collection '<i>APEX3</i> (Bruker-AXS, 2016)'
_computing_data_reduction '<i>APEX3</i> (Bruker-AXS, 2016)'
_computing_molecular_graphics '<i>XP in SHELXTL</i> (Sheldrick, 2008)'
_computing_publication_material '<i>SHELX</i> (Sheldrick, 2008) and <i>CIFFIX</i> (Parkin, 2013)'
_computing_structure_refinement '<i>SHELXL-2018/3</i> (Sheldrick, 2015b)'
_computing_structure_solution '<i>SHELXT</i> (Sheldrick, 2015a)'
_diffrn_ambient_temperature 90.0(2)
_diffrn_detector_area_resol_mean 5.6
_diffrn_measured_fraction_theta_full 0.999
_diffrn_measured_fraction_theta_max 0.999
_diffrn_measurement_device_type 'Bruker D8 Venture dual source'
_diffrn_measurement_method '\f and \w scans'
_diffrn_radiation_type MoK\a
_diffrn_radiation_wavelength 0.71073
_diffrn_reflns_av_R_equivalents 0.0291
_diffrn_reflns_av_unetI/netI 0.0204
_diffrn_reflns_Laue_measured_fraction_full 0.999
_diffrn_reflns_Laue_measured_fraction_max 0.999
_diffrn_reflns_limit_h_max 32
_diffrn_reflns_limit_h_min -32
_diffrn_reflns_limit_k_max 10
_diffrn_reflns_limit_k_min -10
_diffrn_reflns_limit_l_max 28
_diffrn_reflns_limit_l_min -28
_diffrn_reflns_number 112788
_diffrn_reflns_point_group_measured_fraction_full 0.999
_diffrn_reflns_point_group_measured_fraction_max 0.999
_diffrn_reflns_theta_full 25.242
_diffrn_reflns_theta_max 27.559
_diffrn_reflns_theta_min 2.478
_diffrn_source microsource
_exptl_absorpt_coefficient_mu 7.267
_exptl_absorpt_correction_T_max 0.746
_exptl_absorpt_correction_T_min 0.608
_exptl_absorpt_correction_type multi-scan
_exptl_absorpt_process_details '<i>SADABS</i> (Krause et al., 2015)'
_exptl_crystal_colour colourless
_exptl_crystal_density_diffrn 2.141
_exptl_crystal_description 'block cut from lath'
_exptl_crystal_F_000 2624
_exptl_crystal_size_max 0.080
_exptl_crystal_size_mid 0.070
_exptl_crystal_size_min 0.050
_refine_diff_density_max 0.604
_refine_diff_density_min -0.450
_refine_diff_density_rms 0.074
_refine_ls_extinction_coef 0.000094(13)
_refine_ls_extinction_expression Fc^*^=kFc[1+0.001xFc^2^\l^3^/sin(2\q)]^-1/4^
_refine_ls_extinction_method 'SHELXL-2018/3 (Sheldrick 2018)'
_refine_ls_goodness_of_fit_ref 1.021
_refine_ls_hydrogen_treatment constr
_refine_ls_matrix_type full
_refine_ls_number_parameters 560
_refine_ls_number_reflns 9810
_refine_ls_number_restraints 0
_refine_ls_restrained_S_all 1.021
_refine_ls_R_factor_all 0.0251
_refine_ls_R_factor_gt 0.0153
_refine_ls_shift/su_max 0.003
_refine_ls_shift/su_mean 0.000
_refine_ls_structure_factor_coef Fsqd
_refine_ls_weighting_details 'w=1/[\s^2^(Fo^2^)+(0.0106P)^2^+1.0066P] where P=(Fo^2^+2Fc^2^)/3'
_refine_ls_weighting_scheme calc
_refine_ls_wR_factor_gt 0.0323
_refine_ls_wR_factor_ref 0.0343
_reflns_Friedel_coverage 0.000
_reflns_number_gt 7577
_reflns_number_total 9810
_reflns_threshold_expression 'I > 2\s(I)'
_cod_data_source_file d0sc03628e2.cif
_cod_data_source_block m18271
_cod_original_sg_symbol_H-M 'P 21/c'
_cod_database_code 1559120
_shelx_shelxl_version_number 2018/3
_shelx_space_group_comment
; 
The symmetry employed for this shelxl refinement is uniquely defined 
by the following loop, which should always be used as a source of 
symmetry information in preference to the above space-group names. 
They are only intended as comments. 
;
_shelx_estimated_absorpt_t_min 0.594
_shelx_estimated_absorpt_t_max 0.713
_exptl_absorpt_special_details
; 
In addition to absorption, multi-scan techniques also correct other slowly 
varying changes in scale factor over reciprocal space, such as those caused 
by X-ray beam inhomogeneity, goniometer imperfection, crystal decomposition, 
crystal longer than the X-ray beam cross section, absorption by the crystal 
mount etc.  These account, by and large, for much of the difference between 
estimated values of Tmin and Tmax and the _exptl_absorpt_correction_ values. 
;

loop_
_space_group_symop_operation_xyz
'x, y, z'
'-x, y+1/2, -z+1/2'
'-x, -y, -z'
'x, -y-1/2, z-1/2'

loop_
_atom_site_label
_atom_site_type_symbol
_atom_site_fract_x
_atom_site_fract_y
_atom_site_fract_z
_atom_site_U_iso_or_equiv
_atom_site_adp_type
_atom_site_occupancy
_atom_site_site_symmetry_order
_atom_site_calc_flag
_atom_site_refinement_flags_posn
_atom_site_refinement_flags_adp
_atom_site_refinement_flags_occupancy
_atom_site_disorder_assembly
_atom_site_disorder_group
Au1A Au 0.27839(2) 0.55097(2) 0.22340(2) 0.01099(3) Uani 1 1 d . . . . .
S1A S 0.18652(2) 0.58782(7) 0.20957(2) 0.01533(12) Uani 1 1 d . . . . .
S2A S 0.25361(2) 0.53217(7) 0.11493(2) 0.01740(12) Uani 1 1 d . . . . .
O1A O 0.41438(6) 0.81195(19) 0.33215(6) 0.0209(4) Uani 1 1 d . . . . .
N1A N 0.36012(7) 0.5001(2) 0.22728(7) 0.0119(4) Uani 1 1 d . . . . .
N2A N 0.14555(8) 0.5727(2) 0.08987(8) 0.0170(4) Uani 1 1 d . . . . .
C1A C 0.28684(9) 0.5891(3) 0.31656(9) 0.0122(4) Uani 1 1 d . . . . .
C2A C 0.24484(9) 0.5535(3) 0.35071(9) 0.0159(5) Uani 1 1 d . . . . .
H2A H 0.212380 0.502909 0.331305 0.019 Uiso 1 1 calc R U . . .
C3A C 0.2502(1) 0.5916(3) 0.41331(10) 0.0185(5) Uani 1 1 d . . . . .
H3A H 0.221443 0.565558 0.436498 0.022 Uiso 1 1 calc R U . . .
C4A C 0.29694(9) 0.6672(3) 0.44228(9) 0.0183(5) Uani 1 1 d . . . . .
H4A H 0.300115 0.694019 0.484967 0.022 Uiso 1 1 calc R U . . .
C5A C 0.33880(9) 0.7032(3) 0.40863(9) 0.0161(5) Uani 1 1 d . . . . .
H5A H 0.370986 0.754886 0.428284 0.019 Uiso 1 1 calc R U . . .
C6A C 0.33423(9) 0.6643(2) 0.34571(9) 0.0127(4) Uani 1 1 d . . . . .
C7A C 0.38270(9) 0.6997(3) 0.31490(9) 0.0140(5) Uani 1 1 d . . . . .
C8A C 0.39826(9) 0.5780(3) 0.26726(9) 0.0124(4) Uani 1 1 d . . . . .
C9A C 0.45221(9) 0.5399(3) 0.26793(9) 0.0159(5) Uani 1 1 d . . . . .
H9A H 0.478559 0.595210 0.296407 0.019 Uiso 1 1 calc R U . . .
C10A C 0.46836(9) 0.4216(3) 0.22744(10) 0.0186(5) Uani 1 1 d . . . . .
H10A H 0.505641 0.394851 0.227595 0.022 Uiso 1 1 calc R U . . .
C11A C 0.42923(9) 0.3433(3) 0.18682(9) 0.0173(5) Uani 1 1 d . . . . .
H11A H 0.439142 0.261486 0.158345 0.021 Uiso 1 1 calc R U . . .
C12A C 0.37567(9) 0.3847(3) 0.18791(9) 0.0151(5) Uani 1 1 d . . . . .
H12A H 0.348793 0.329922 0.159925 0.018 Uiso 1 1 calc R U . . .
C13A C 0.18847(9) 0.5644(3) 0.13069(9) 0.0150(5) Uani 1 1 d . . . . .
C14A C 0.09089(9) 0.6136(3) 0.10518(10) 0.0190(5) Uani 1 1 d . . . . .
H14A H 0.091948 0.625942 0.150395 0.023 Uiso 1 1 calc R U . . .
H14B H 0.065436 0.520669 0.091269 0.023 Uiso 1 1 calc R U . . .
C15A C 0.07182(10) 0.7770(3) 0.07359(10) 0.0243(5) Uani 1 1 d . . . . .
H15A H 0.095402 0.871388 0.090631 0.029 Uiso 1 1 calc R U . . .
H15B H 0.034355 0.801689 0.081790 0.029 Uiso 1 1 calc R U . . .
C16A C 0.07317(10) 0.7653(3) 0.00414(10) 0.0302(6) Uani 1 1 d . . . . .
H16A H 0.046790 0.678900 -0.013688 0.036 Uiso 1 1 calc R U . . .
H16B H 0.062674 0.875867 -0.015302 0.036 Uiso 1 1 calc R U . . .
C17A C 0.12951(10) 0.7175(3) -0.00924(10) 0.0241(5) Uani 1 1 d . . . . .
H17A H 0.155147 0.810012 0.004635 0.029 Uiso 1 1 calc R U . . .
H17B H 0.129317 0.703212 -0.054269 0.029 Uiso 1 1 calc R U . . .
C18A C 0.14837(10) 0.5542(3) 0.02338(9) 0.0207(5) Uani 1 1 d . . . . .
H18A H 0.125012 0.458905 0.006706 0.025 Uiso 1 1 calc R U . . .
H18B H 0.186109 0.529009 0.016330 0.025 Uiso 1 1 calc R U . . .
Au1B Au 0.22166(2) 0.05128(2) 0.27554(2) 0.01153(3) Uani 1 1 d . . . . .
S1B S 0.31121(2) 0.12511(7) 0.29006(2) 0.01631(12) Uani 1 1 d . . . . .
S2B S 0.24255(2) 0.08252(7) 0.38416(2) 0.01797(12) Uani 1 1 d . . . . .
O1B O 0.08064(6) 0.24926(19) 0.15916(7) 0.0224(4) Uani 1 1 d . . . . .
N1B N 0.14273(7) -0.0300(2) 0.27098(7) 0.0129(4) Uani 1 1 d . . . . .
N2B N 0.34547(8) 0.1891(2) 0.40965(8) 0.0194(4) Uani 1 1 d . . . . .
C1B C 0.21427(9) 0.0631(2) 0.18158(9) 0.0141(5) Uani 1 1 d . . . . .
C2B C 0.25765(9) 0.0311(3) 0.14939(9) 0.0165(5) Uani 1 1 d . . . . .
H2B H 0.290909 -0.009703 0.170514 0.020 Uiso 1 1 calc R U . . .
C3B C 0.25249(10) 0.0587(3) 0.0860(1) 0.0201(5) Uani 1 1 d . . . . .
H3B H 0.281970 0.033772 0.063777 0.024 Uiso 1 1 calc R U . . .
C4B C 0.20464(10) 0.1223(3) 0.05517(10) 0.0208(5) Uani 1 1 d . . . . .
H4B H 0.201705 0.144244 0.012132 0.025 Uiso 1 1 calc R U . . .
C5B C 0.16143(10) 0.1538(3) 0.08685(9) 0.0178(5) Uani 1 1 d . . . . .
H5B H 0.128505 0.196622 0.065605 0.021 Uiso 1 1 calc R U . . .
C6B C 0.16570(9) 0.1229(3) 0.15020(9) 0.0137(5) Uani 1 1 d . . . . .
C7B C 0.11529(9) 0.1487(3) 0.17916(9) 0.0159(5) Uani 1 1 d . . . . .
C8B C 0.10289(9) 0.0284(3) 0.22881(9) 0.0138(5) Uani 1 1 d . . . . .
C9B C 0.05023(9) -0.0271(3) 0.22781(10) 0.0174(5) Uani 1 1 d . . . . .
H9B H 0.022590 0.015579 0.197722 0.021 Uiso 1 1 calc R U . . .
C10B C 0.03767(10) -0.1449(3) 0.27054(10) 0.0217(5) Uani 1 1 d . . . . .
H10B H 0.001477 -0.183596 0.270516 0.026 Uiso 1 1 calc R U . . .
C11B C 0.07896(10) -0.2050(3) 0.31335(10) 0.0205(5) Uani 1 1 d . . . . .
H11B H 0.071670 -0.287697 0.342835 0.025 Uiso 1 1 calc R U . . .
C12B C 0.13056(9) -0.1441(3) 0.31283(9) 0.0159(5) Uani 1 1 d . . . . .
H12B H 0.158625 -0.183821 0.343012 0.019 Uiso 1 1 calc R U . . .
C13B C 0.30629(9) 0.1384(3) 0.36861(9) 0.0170(5) Uani 1 1 d . . . . .
C14B C 0.39983(9) 0.2365(3) 0.39513(10) 0.0238(5) Uani 1 1 d . . . . .
H14C H 0.405807 0.359410 0.402366 0.029 Uiso 1 1 calc R U . . .
H14D H 0.402406 0.212918 0.351104 0.029 Uiso 1 1 calc R U . . .
C15B C 0.44284(10) 0.1366(3) 0.43518(10) 0.0245(5) Uani 1 1 d . . . . .
H15C H 0.479198 0.176458 0.427703 0.029 Uiso 1 1 calc R U . . .
H15D H 0.439749 0.015040 0.423830 0.029 Uiso 1 1 calc R U . . .
C16B C 0.43697(10) 0.1567(3) 0.50322(10) 0.0285(6) Uani 1 1 d . . . . .
H16C H 0.464092 0.084704 0.528176 0.034 Uiso 1 1 calc R U . . .
H16D H 0.443861 0.276228 0.515774 0.034 Uiso 1 1 calc R U . . .
C17B C 0.38058(10) 0.1060(3) 0.5151(1) 0.0238(6) Uani 1 1 d . . . . .
H17C H 0.376760 0.124205 0.559164 0.029 Uiso 1 1 calc R U . . .
H17D H 0.374794 -0.016035 0.505799 0.029 Uiso 1 1 calc R U . . .
C18B C 0.33844(9) 0.2097(3) 0.47537(9) 0.0223(5) Uani 1 1 d . . . . .
H18C H 0.301676 0.171805 0.482087 0.027 Uiso 1 1 calc R U . . .
H18D H 0.342237 0.330864 0.487035 0.027 Uiso 1 1 calc R U . . .
P1 P 0.08618(2) 0.29822(7) 0.38791(2) 0.01632(12) Uani 1 1 d . . . . .
F1 F 0.07041(6) 0.26788(17) 0.45548(5) 0.0285(3) Uani 1 1 d . . . . .
F2 F 0.10225(7) 0.33026(18) 0.32066(6) 0.0378(4) Uani 1 1 d . . . . .
F3 F 0.03797(6) 0.17853(16) 0.35958(6) 0.0307(3) Uani 1 1 d . . . . .
F4 F 0.13412(6) 0.42021(18) 0.41566(7) 0.0359(4) Uani 1 1 d . . . . .
F5 F 0.04589(6) 0.45786(15) 0.38072(6) 0.0241(3) Uani 1 1 d . . . . .
F6 F 0.12598(6) 0.13847(17) 0.39618(6) 0.0316(3) Uani 1 1 d . . . . .
P2 P 0.58877(3) 0.37147(8) 0.38918(3) 0.01991(13) Uani 1 1 d . . . . .
F7 F 0.58586(6) 0.33267(19) 0.45980(6) 0.0383(4) Uani 1 1 d . . . . .
F8 F 0.59160(7) 0.4134(2) 0.31825(6) 0.0443(4) Uani 1 1 d . . . . .
F9 F 0.55731(7) 0.20139(18) 0.37034(7) 0.0414(4) Uani 1 1 d . . . . .
F10 F 0.62065(6) 0.54560(16) 0.40734(7) 0.0337(4) Uani 1 1 d . . . . .
F11 F 0.53288(6) 0.47236(17) 0.38601(6) 0.0317(4) Uani 1 1 d . . . . .
F12 F 0.64504(6) 0.27452(18) 0.39273(7) 0.0430(4) Uani 1 1 d . . . . .

loop_
_atom_site_aniso_label
_atom_site_aniso_U_11
_atom_site_aniso_U_22
_atom_site_aniso_U_33
_atom_site_aniso_U_23
_atom_site_aniso_U_13
_atom_site_aniso_U_12
Au1A 0.00956(5) 0.01295(5) 0.01025(4) -0.00191(3) 0.00042(3) -0.00079(3)
S1A 0.0120(3) 0.0206(3) 0.0132(2) -0.0029(2) 0.0007(2) 0.0011(2)
S2A 0.0134(3) 0.0265(3) 0.0120(2) -0.0047(2) 0.0003(2) 0.0017(2)
O1A 0.0190(9) 0.0230(9) 0.0210(8) -0.0071(7) 0.0035(7) -0.0079(7)
N1A 0.0119(10) 0.0119(9) 0.0120(8) 0.0004(7) 0.0017(7) -0.0006(7)
N2A 0.0169(11) 0.0179(10) 0.0154(9) -0.0014(7) -0.0015(8) 0.0016(8)
C1A 0.0140(12) 0.0117(10) 0.0109(10) 0.0010(8) 0.0011(8) 0.0018(9)
C2A 0.0143(12) 0.0163(11) 0.0170(11) 0.0013(8) 0.0021(9) 0.0007(9)
C3A 0.0205(13) 0.0199(12) 0.0164(11) 0.0038(9) 0.0067(9) 0.0022(10)
C4A 0.0220(13) 0.0189(12) 0.0138(10) -0.0004(9) 0.0017(9) 0.002(1)
C5A 0.0185(13) 0.0156(11) 0.0136(10) -0.0009(8) -0.0001(9) -0.0015(9)
C6A 0.0150(12) 0.0106(10) 0.0125(10) -0.0002(8) 0.0017(8) 0.0004(9)
C7A 0.0147(12) 0.0158(11) 0.011(1) 0.0009(8) -0.0008(8) 0.0001(9)
C8A 0.0134(12) 0.0128(10) 0.0109(10) 0.0026(8) 0.0008(8) -0.0030(9)
C9A 0.0145(12) 0.0166(12) 0.0159(10) 0.0017(8) -0.0009(9) -0.0021(9)
C10A 0.0130(12) 0.0190(12) 0.0237(12) 0.0043(9) 0.0019(9) 0.0034(9)
C11A 0.0176(13) 0.0171(11) 0.0178(11) 0.0003(9) 0.0041(9) 0.0034(9)
C12A 0.0188(13) 0.0142(11) 0.0126(10) -0.0021(8) 0.0033(9) -0.0001(9)
C13A 0.0162(12) 0.0129(11) 0.0158(10) -0.0022(8) 0.0020(9) 0.0007(9)
C14A 0.0105(12) 0.0231(12) 0.0229(11) 0.0023(9) -0.0001(9) -0.0007(9)
C15A 0.0185(13) 0.0212(12) 0.0342(13) 0.0065(10) 0.007(1) 0.0014(10)
C16A 0.0302(15) 0.0282(14) 0.0319(14) 0.0133(11) 0.0026(11) 0.0046(12)
C17A 0.0285(15) 0.0228(13) 0.0211(12) 0.0022(10) 0.0038(10) 0.0007(11)
C18A 0.0232(14) 0.0222(12) 0.0152(11) -0.0043(9) -0.003(1) 0.0016(10)
Au1B 0.01074(5) 0.01332(5) 0.01040(4) 0.00155(3) 0.00085(3) 0.00131(3)
S1B 0.0136(3) 0.0220(3) 0.0136(2) 0.0035(2) 0.0023(2) -0.0010(2)
S2B 0.0126(3) 0.0285(3) 0.0126(3) 0.0024(2) 0.0009(2) -0.0019(2)
O1B 0.0188(9) 0.0224(9) 0.0254(8) 0.0073(7) 0.0002(7) 0.0056(7)
N1B 0.0127(10) 0.0129(9) 0.0133(9) -0.0013(7) 0.0021(7) -0.0003(7)
N2B 0.0149(10) 0.0271(11) 0.0160(9) 0.0023(8) 0.0016(8) -0.0009(8)
C1B 0.0178(13) 0.0115(11) 0.0129(10) 0.0008(8) 0.0012(9) 0.0000(9)
C2B 0.0177(13) 0.0165(11) 0.0154(11) 0.0000(8) 0.0027(9) 0.0024(9)
C3B 0.0237(14) 0.0200(12) 0.0177(11) -0.0047(9) 0.007(1) -0.0007(10)
C4B 0.0326(15) 0.0172(12) 0.0127(10) -0.0014(9) 0.0038(10) -0.006(1)
C5B 0.0233(14) 0.0146(11) 0.0143(10) 0.0017(8) -0.0024(9) -0.0029(10)
C6B 0.0170(12) 0.0104(10) 0.013(1) 0.0003(8) -0.0002(9) -0.0013(9)
C7B 0.0178(13) 0.0143(11) 0.0145(10) -0.0004(8) -0.0023(9) -0.0004(9)
C8B 0.0155(12) 0.0122(11) 0.0136(10) -0.0018(8) 0.0017(9) 0.0017(9)
C9B 0.0139(12) 0.0192(12) 0.0183(11) -0.0021(9) -0.0009(9) -0.0012(9)
C10B 0.0196(13) 0.0238(13) 0.0224(12) -0.0032(10) 0.0045(10) -0.0078(10)
C11B 0.0249(14) 0.0172(12) 0.0197(11) 0.0009(9) 0.0038(10) -0.0041(10)
C12B 0.0182(13) 0.0160(11) 0.0139(10) 0.0009(8) 0.0033(9) 0.0010(9)
C13B 0.0158(12) 0.0173(12) 0.0179(11) 0.0037(9) 0.0021(9) 0.0003(9)
C14B 0.0141(13) 0.0315(14) 0.0257(12) 0.0038(10) 0.0019(10) -0.0041(11)
C15B 0.0165(13) 0.0280(13) 0.0282(12) -0.0064(10) -0.0008(10) 0.0003(11)
C16B 0.0239(14) 0.0329(14) 0.0261(13) -0.0083(11) -0.0071(11) 0.0088(11)
C17B 0.0294(15) 0.0261(13) 0.0141(11) -0.0028(9) -0.0042(10) 0.0041(11)
C18B 0.0178(13) 0.0324(14) 0.0161(11) -0.0017(10) 0.0000(9) 0.0018(11)
P1 0.0155(3) 0.0196(3) 0.0136(3) -0.0009(2) 0.0007(2) -0.0001(2)
F1 0.0358(9) 0.0350(8) 0.0163(6) 0.0064(6) 0.0092(6) 0.0137(7)
F2 0.0553(11) 0.0396(9) 0.0217(7) 0.0016(6) 0.0174(7) -0.0053(8)
F3 0.0258(9) 0.0245(8) 0.0409(8) -0.0133(6) 0.0005(7) -0.0067(6)
F4 0.0191(8) 0.0417(9) 0.0458(9) -0.0172(7) -0.0002(7) -0.0111(7)
F5 0.0273(8) 0.0172(7) 0.0255(7) 0.0031(5) -0.0051(6) 0.0030(6)
F6 0.0269(9) 0.0337(8) 0.0353(8) 0.0003(6) 0.0085(6) 0.0150(7)
P2 0.0220(4) 0.0202(3) 0.0172(3) -0.0034(2) 0.0011(2) 0.0012(3)
F7 0.0473(11) 0.0479(10) 0.0192(7) 0.0078(6) 0.0024(7) 0.0167(8)
F8 0.0601(12) 0.0543(10) 0.0200(7) -0.0016(7) 0.0109(7) -0.0153(9)
F9 0.0504(11) 0.0280(8) 0.0494(9) -0.0162(7) 0.0207(8) -0.0177(8)
F10 0.0295(9) 0.0246(8) 0.0448(9) -0.0118(6) -0.0040(7) -0.0032(6)
F11 0.0221(8) 0.0351(8) 0.0355(8) 0.0040(6) -0.0054(6) 0.0071(7)
F12 0.0325(10) 0.0299(9) 0.0693(11) -0.0013(8) 0.0172(8) 0.0124(7)

loop_
_atom_type_symbol
_atom_type_description
_atom_type_scat_dispersion_real
_atom_type_scat_dispersion_imag
_atom_type_scat_source
C C 0.0033 0.0016 'International Tables Vol C Tables 4.2.6.8 and 6.1.1.4'
H H 0.0000 0.0000 'International Tables Vol C Tables 4.2.6.8 and 6.1.1.4'
Au Au -2.0133 8.8022 'International Tables Vol C Tables 4.2.6.8 and 6.1.1.4'
F F 0.0171 0.0103 'International Tables Vol C Tables 4.2.6.8 and 6.1.1.4'
N N 0.0061 0.0033 'International Tables Vol C Tables 4.2.6.8 and 6.1.1.4'
O O 0.0106 0.0060 'International Tables Vol C Tables 4.2.6.8 and 6.1.1.4'
P P 0.1023 0.0942 'International Tables Vol C Tables 4.2.6.8 and 6.1.1.4'
S S 0.1246 0.1234 'International Tables Vol C Tables 4.2.6.8 and 6.1.1.4'

loop_
_geom_angle_atom_site_label_1
_geom_angle_atom_site_label_2
_geom_angle_atom_site_label_3
_geom_angle
_geom_angle_site_symmetry_1
_geom_angle_site_symmetry_3
_geom_angle_publ_flag
C1A Au1A N1A 90.69(8) . . ?
C1A Au1A S1A 95.00(7) . . ?
N1A Au1A S1A 173.53(5) . . ?
C1A Au1A S2A 169.80(6) . . ?
N1A Au1A S2A 99.06(5) . . ?
S1A Au1A S2A 75.43(3) . . ?
C13A S1A Au1A 87.93(8) . . ?
C13A S2A Au1A 85.51(8) . . ?
C12A N1A C8A 119.10(19) . . ?
C12A N1A Au1A 117.92(14) . . ?
C8A N1A Au1A 122.98(14) . . ?
C13A N2A C18A 122.3(2) . . ?
C13A N2A C14A 123.59(18) . . ?
C18A N2A C14A 114.01(17) . . ?
C2A C1A C6A 119.27(18) . . ?
C2A C1A Au1A 121.19(15) . . ?
C6A C1A Au1A 119.36(16) . . ?
C1A C2A C3A 120.1(2) . . ?
C1A C2A H2A 120.0 . . ?
C3A C2A H2A 120.0 . . ?
C4A C3A C2A 120.8(2) . . ?
C4A C3A H3A 119.6 . . ?
C2A C3A H3A 119.6 . . ?
C5A C4A C3A 119.4(2) . . ?
C5A C4A H4A 120.3 . . ?
C3A C4A H4A 120.3 . . ?
C4A C5A C6A 120.5(2) . . ?
C4A C5A H5A 119.8 . . ?
C6A C5A H5A 119.8 . . ?
C1A C6A C5A 119.9(2) . . ?
C1A C6A C7A 124.08(18) . . ?
C5A C6A C7A 115.91(19) . . ?
O1A C7A C6A 122.05(19) . . ?
O1A C7A C8A 117.8(2) . . ?
C6A C7A C8A 119.43(18) . . ?
N1A C8A C9A 120.75(19) . . ?
N1A C8A C7A 121.09(19) . . ?
C9A C8A C7A 118.03(18) . . ?
C8A C9A C10A 120.3(2) . . ?
C8A C9A H9A 119.8 . . ?
C10A C9A H9A 119.8 . . ?
C11A C10A C9A 118.5(2) . . ?
C11A C10A H10A 120.8 . . ?
C9A C10A H10A 120.8 . . ?
C12A C11A C10A 119.3(2) . . ?
C12A C11A H11A 120.4 . . ?
C10A C11A H11A 120.4 . . ?
N1A C12A C11A 122.1(2) . . ?
N1A C12A H12A 119.0 . . ?
C11A C12A H12A 119.0 . . ?
N2A C13A S2A 125.54(17) . . ?
N2A C13A S1A 123.32(18) . . ?
S2A C13A S1A 111.14(12) . . ?
N2A C14A C15A 109.10(18) . . ?
N2A C14A H14A 109.9 . . ?
C15A C14A H14A 109.9 . . ?
N2A C14A H14B 109.9 . . ?
C15A C14A H14B 109.9 . . ?
H14A C14A H14B 108.3 . . ?
C14A C15A C16A 111.0(2) . . ?
C14A C15A H15A 109.4 . . ?
C16A C15A H15A 109.4 . . ?
C14A C15A H15B 109.4 . . ?
C16A C15A H15B 109.4 . . ?
H15A C15A H15B 108.0 . . ?
C17A C16A C15A 110.21(19) . . ?
C17A C16A H16A 109.6 . . ?
C15A C16A H16A 109.6 . . ?
C17A C16A H16B 109.6 . . ?
C15A C16A H16B 109.6 . . ?
H16A C16A H16B 108.1 . . ?
C16A C17A C18A 111.0(2) . . ?
C16A C17A H17A 109.4 . . ?
C18A C17A H17A 109.4 . . ?
C16A C17A H17B 109.4 . . ?
C18A C17A H17B 109.4 . . ?
H17A C17A H17B 108.0 . . ?
N2A C18A C17A 109.23(18) . . ?
N2A C18A H18A 109.8 . . ?
C17A C18A H18A 109.8 . . ?
N2A C18A H18B 109.8 . . ?
C17A C18A H18B 109.8 . . ?
H18A C18A H18B 108.3 . . ?
C1B Au1B N1B 90.15(8) . . ?
C1B Au1B S1B 95.12(7) . . ?
N1B Au1B S1B 173.89(5) . . ?
C1B Au1B S2B 168.65(6) . . ?
N1B Au1B S2B 99.58(5) . . ?
S1B Au1B S2B 75.52(3) . . ?
C13B S1B Au1B 87.85(8) . . ?
C13B S2B Au1B 85.33(8) . . ?
C12B N1B C8B 119.01(19) . . ?
C12B N1B Au1B 118.16(14) . . ?
C8B N1B Au1B 122.82(14) . . ?
C13B N2B C14B 123.76(19) . . ?
C13B N2B C18B 122.22(19) . . ?
C14B N2B C18B 113.98(17) . . ?
C2B C1B C6B 119.62(19) . . ?
C2B C1B Au1B 121.83(16) . . ?
C6B C1B Au1B 118.18(16) . . ?
C1B C2B C3B 119.9(2) . . ?
C1B C2B H2B 120.0 . . ?
C3B C2B H2B 120.0 . . ?
C4B C3B C2B 120.4(2) . . ?
C4B C3B H3B 119.8 . . ?
C2B C3B H3B 119.8 . . ?
C5B C4B C3B 119.9(2) . . ?
C5B C4B H4B 120.0 . . ?
C3B C4B H4B 120.0 . . ?
C4B C5B C6B 120.2(2) . . ?
C4B C5B H5B 119.9 . . ?
C6B C5B H5B 119.9 . . ?
C1B C6B C5B 119.9(2) . . ?
C1B C6B C7B 124.13(18) . . ?
C5B C6B C7B 115.87(19) . . ?
O1B C7B C6B 122.35(19) . . ?
O1B C7B C8B 118.2(2) . . ?
C6B C7B C8B 118.85(18) . . ?
N1B C8B C9B 121.17(19) . . ?
N1B C8B C7B 120.6(2) . . ?
C9B C8B C7B 118.09(19) . . ?
C8B C9B C10B 119.9(2) . . ?
C8B C9B H9B 120.0 . . ?
C10B C9B H9B 120.0 . . ?
C9B C10B C11B 118.4(2) . . ?
C9B C10B H10B 120.8 . . ?
C11B C10B H10B 120.8 . . ?
C12B C11B C10B 119.3(2) . . ?
C12B C11B H11B 120.4 . . ?
C10B C11B H11B 120.4 . . ?
N1B C12B C11B 122.1(2) . . ?
N1B C12B H12B 118.9 . . ?
C11B C12B H12B 118.9 . . ?
N2B C13B S2B 124.78(17) . . ?
N2B C13B S1B 123.95(18) . . ?
S2B C13B S1B 111.24(12) . . ?
N2B C14B C15B 110.06(19) . . ?
N2B C14B H14C 109.6 . . ?
C15B C14B H14C 109.6 . . ?
N2B C14B H14D 109.6 . . ?
C15B C14B H14D 109.6 . . ?
H14C C14B H14D 108.2 . . ?
C14B C15B C16B 111.3(2) . . ?
C14B C15B H15C 109.4 . . ?
C16B C15B H15C 109.4 . . ?
C14B C15B H15D 109.4 . . ?
C16B C15B H15D 109.4 . . ?
H15C C15B H15D 108.0 . . ?
C17B C16B C15B 110.32(19) . . ?
C17B C16B H16C 109.6 . . ?
C15B C16B H16C 109.6 . . ?
C17B C16B H16D 109.6 . . ?
C15B C16B H16D 109.6 . . ?
H16C C16B H16D 108.1 . . ?
C16B C17B C18B 110.4(2) . . ?
C16B C17B H17C 109.6 . . ?
C18B C17B H17C 109.6 . . ?
C16B C17B H17D 109.6 . . ?
C18B C17B H17D 109.6 . . ?
H17C C17B H17D 108.1 . . ?
N2B C18B C17B 109.86(19) . . ?
N2B C18B H18C 109.7 . . ?
C17B C18B H18C 109.7 . . ?
N2B C18B H18D 109.7 . . ?
C17B C18B H18D 109.7 . . ?
H18C C18B H18D 108.2 . . ?
F3 P1 F4 179.19(9) . . ?
F3 P1 F2 90.00(8) . . ?
F4 P1 F2 89.55(9) . . ?
F3 P1 F1 90.55(8) . . ?
F4 P1 F1 89.90(8) . . ?
F2 P1 F1 179.41(9) . . ?
F3 P1 F6 90.09(8) . . ?
F4 P1 F6 90.58(8) . . ?
F2 P1 F6 90.27(8) . . ?
F1 P1 F6 89.93(7) . . ?
F3 P1 F5 89.84(8) . . ?
F4 P1 F5 89.50(8) . . ?
F2 P1 F5 90.70(8) . . ?
F1 P1 F5 89.10(7) . . ?
F6 P1 F5 179.03(8) . . ?
F9 P2 F7 90.43(9) . . ?
F9 P2 F12 90.47(9) . . ?
F7 P2 F12 90.51(9) . . ?
F9 P2 F11 90.70(9) . . ?
F7 P2 F11 89.47(8) . . ?
F12 P2 F11 178.83(9) . . ?
F9 P2 F8 90.24(8) . . ?
F7 P2 F8 179.18(9) . . ?
F12 P2 F8 89.96(10) . . ?
F11 P2 F8 90.05(9) . . ?
F9 P2 F10 179.17(9) . . ?
F7 P2 F10 90.38(8) . . ?
F12 P2 F10 89.73(9) . . ?
F11 P2 F10 89.10(8) . . ?
F8 P2 F10 88.95(8) . . ?

loop_
_geom_bond_atom_site_label_1
_geom_bond_atom_site_label_2
_geom_bond_distance
_geom_bond_site_symmetry_2
_geom_bond_publ_flag
Au1A C1A 2.0423(19) . ?
Au1A N1A 2.0620(18) . ?
Au1A S1A 2.2835(7) . ?
Au1A S2A 2.3766(7) . ?
S1A C13A 1.740(2) . ?
S2A C13A 1.717(2) . ?
O1A C7A 1.212(2) . ?
N1A C12A 1.342(3) . ?
N1A C8A 1.352(2) . ?
N2A C13A 1.302(3) . ?
N2A C18A 1.471(3) . ?
N2A C14A 1.476(3) . ?
C1A C2A 1.387(3) . ?
C1A C6A 1.398(3) . ?
C2A C3A 1.391(3) . ?
C2A H2A 0.9500 . ?
C3A C4A 1.385(3) . ?
C3A H3A 0.9500 . ?
C4A C5A 1.378(3) . ?
C4A H4A 0.9500 . ?
C5A C6A 1.399(3) . ?
C5A H5A 0.9500 . ?
C6A C7A 1.480(3) . ?
C7A C8A 1.503(3) . ?
C8A C9A 1.373(3) . ?
C9A C10A 1.380(3) . ?
C9A H9A 0.9500 . ?
C10A C11A 1.377(3) . ?
C10A H10A 0.9500 . ?
C11A C12A 1.374(3) . ?
C11A H11A 0.9500 . ?
C12A H12A 0.9500 . ?
C14A C15A 1.509(3) . ?
C14A H14A 0.9900 . ?
C14A H14B 0.9900 . ?
C15A C16A 1.525(3) . ?
C15A H15A 0.9900 . ?
C15A H15B 0.9900 . ?
C16A C17A 1.514(3) . ?
C16A H16A 0.9900 . ?
C16A H16B 0.9900 . ?
C17A C18A 1.516(3) . ?
C17A H17A 0.9900 . ?
C17A H17B 0.9900 . ?
C18A H18A 0.9900 . ?
C18A H18B 0.9900 . ?
Au1B C1B 2.040(2) . ?
Au1B N1B 2.0542(18) . ?
Au1B S1B 2.2836(7) . ?
Au1B S2B 2.3772(7) . ?
S1B C13B 1.740(2) . ?
S2B C13B 1.720(2) . ?
O1B C7B 1.210(2) . ?
N1B C12B 1.345(3) . ?
N1B C8B 1.345(3) . ?
N2B C13B 1.300(3) . ?
N2B C14B 1.475(3) . ?
N2B C18B 1.478(3) . ?
C1B C2B 1.384(3) . ?
C1B C6B 1.393(3) . ?
C2B C3B 1.392(3) . ?
C2B H2B 0.9500 . ?
C3B C4B 1.384(3) . ?
C3B H3B 0.9500 . ?
C4B C5B 1.373(3) . ?
C4B H4B 0.9500 . ?
C5B C6B 1.396(3) . ?
C5B H5B 0.9500 . ?
C6B C7B 1.488(3) . ?
C7B C8B 1.503(3) . ?
C8B C9B 1.378(3) . ?
C9B C10B 1.380(3) . ?
C9B H9B 0.9500 . ?
C10B C11B 1.381(3) . ?
C10B H10B 0.9500 . ?
C11B C12B 1.371(3) . ?
C11B H11B 0.9500 . ?
C12B H12B 0.9500 . ?
C14B C15B 1.513(3) . ?
C14B H14C 0.9900 . ?
C14B H14D 0.9900 . ?
C15B C16B 1.521(3) . ?
C15B H15C 0.9900 . ?
C15B H15D 0.9900 . ?
C16B C17B 1.511(3) . ?
C16B H16C 0.9900 . ?
C16B H16D 0.9900 . ?
C17B C18B 1.512(3) . ?
C17B H17C 0.9900 . ?
C17B H17D 0.9900 . ?
C18B H18C 0.9900 . ?
C18B H18D 0.9900 . ?
P1 F3 1.5874(14) . ?
P1 F4 1.5899(14) . ?
P1 F2 1.5915(14) . ?
P1 F1 1.5934(13) . ?
P1 F6 1.5972(14) . ?
P1 F5 1.6032(14) . ?
P2 F9 1.5797(15) . ?
P2 F7 1.5841(14) . ?
P2 F12 1.5871(16) . ?
P2 F11 1.5946(15) . ?
P2 F8 1.5953(15) . ?
P2 F10 1.6089(14) . ?

loop_
_geom_torsion_atom_site_label_1
_geom_torsion_atom_site_label_2
_geom_torsion_atom_site_label_3
_geom_torsion_atom_site_label_4
_geom_torsion
_geom_torsion_site_symmetry_1
_geom_torsion_site_symmetry_2
_geom_torsion_site_symmetry_3
_geom_torsion_site_symmetry_4
_geom_torsion_publ_flag
C6A C1A C2A C3A -0.3(3) . . . . ?
Au1A C1A C2A C3A -175.47(15) . . . . ?
C1A C2A C3A C4A 0.8(3) . . . . ?
C2A C3A C4A C5A -0.7(3) . . . . ?
C3A C4A C5A C6A 0.1(3) . . . . ?
C2A C1A C6A C5A -0.2(3) . . . . ?
Au1A C1A C6A C5A 175.01(15) . . . . ?
C2A C1A C6A C7A 176.62(19) . . . . ?
Au1A C1A C6A C7A -8.1(3) . . . . ?
C4A C5A C6A C1A 0.3(3) . . . . ?
C4A C5A C6A C7A -176.77(19) . . . . ?
C1A C6A C7A O1A 153.9(2) . . . . ?
C5A C6A C7A O1A -29.2(3) . . . . ?
C1A C6A C7A C8A -35.8(3) . . . . ?
C5A C6A C7A C8A 141.20(19) . . . . ?
C12A N1A C8A C9A -0.2(3) . . . . ?
Au1A N1A C8A C9A -179.85(15) . . . . ?
C12A N1A C8A C7A -176.07(18) . . . . ?
Au1A N1A C8A C7A 4.2(3) . . . . ?
O1A C7A C8A N1A -151.51(19) . . . . ?
C6A C7A C8A N1A 37.7(3) . . . . ?
O1A C7A C8A C9A 32.5(3) . . . . ?
C6A C7A C8A C9A -138.3(2) . . . . ?
N1A C8A C9A C10A 0.3(3) . . . . ?
C7A C8A C9A C10A 176.34(19) . . . . ?
C8A C9A C10A C11A -0.1(3) . . . . ?
C9A C10A C11A C12A -0.1(3) . . . . ?
C8A N1A C12A C11A -0.1(3) . . . . ?
Au1A N1A C12A C11A 179.57(16) . . . . ?
C10A C11A C12A N1A 0.3(3) . . . . ?
C18A N2A C13A S2A 0.2(3) . . . . ?
C14A N2A C13A S2A -175.17(16) . . . . ?
C18A N2A C13A S1A 179.37(15) . . . . ?
C14A N2A C13A S1A 4.0(3) . . . . ?
Au1A S2A C13A N2A 179.61(19) . . . . ?
Au1A S2A C13A S1A 0.31(10) . . . . ?
Au1A S1A C13A N2A -179.64(18) . . . . ?
Au1A S1A C13A S2A -0.33(10) . . . . ?
C13A N2A C14A C15A 117.0(2) . . . . ?
C18A N2A C14A C15A -58.7(2) . . . . ?
N2A C14A C15A C16A 56.0(2) . . . . ?
C14A C15A C16A C17A -55.8(3) . . . . ?
C15A C16A C17A C18A 55.6(3) . . . . ?
C13A N2A C18A C17A -117.3(2) . . . . ?
C14A N2A C18A C17A 58.5(2) . . . . ?
C16A C17A C18A N2A -55.8(3) . . . . ?
C6B C1B C2B C3B 0.0(3) . . . . ?
Au1B C1B C2B C3B -172.91(15) . . . . ?
C1B C2B C3B C4B 1.7(3) . . . . ?
C2B C3B C4B C5B -1.9(3) . . . . ?
C3B C4B C5B C6B 0.5(3) . . . . ?
C2B C1B C6B C5B -1.4(3) . . . . ?
Au1B C1B C6B C5B 171.73(15) . . . . ?
C2B C1B C6B C7B 175.01(19) . . . . ?
Au1B C1B C6B C7B -11.8(3) . . . . ?
C4B C5B C6B C1B 1.2(3) . . . . ?
C4B C5B C6B C7B -175.51(19) . . . . ?
C1B C6B C7B O1B 154.6(2) . . . . ?
C5B C6B C7B O1B -28.8(3) . . . . ?
C1B C6B C7B C8B -34.8(3) . . . . ?
C5B C6B C7B C8B 141.74(19) . . . . ?
C12B N1B C8B C9B -0.2(3) . . . . ?
Au1B N1B C8B C9B -178.94(15) . . . . ?
C12B N1B C8B C7B -176.66(18) . . . . ?
Au1B N1B C8B C7B 4.6(3) . . . . ?
O1B C7B C8B N1B -150.3(2) . . . . ?
C6B C7B C8B N1B 38.8(3) . . . . ?
O1B C7B C8B C9B 33.2(3) . . . . ?
C6B C7B C8B C9B -137.8(2) . . . . ?
N1B C8B C9B C10B -0.1(3) . . . . ?
C7B C8B C9B C10B 176.5(2) . . . . ?
C8B C9B C10B C11B -0.4(3) . . . . ?
C9B C10B C11B C12B 1.2(3) . . . . ?
C8B N1B C12B C11B 1.0(3) . . . . ?
Au1B N1B C12B C11B 179.84(16) . . . . ?
C10B C11B C12B N1B -1.5(3) . . . . ?
C14B N2B C13B S2B -179.96(17) . . . . ?
C18B N2B C13B S2B -2.1(3) . . . . ?
C14B N2B C13B S1B -2.2(3) . . . . ?
C18B N2B C13B S1B 175.74(16) . . . . ?
Au1B S2B C13B N2B 175.7(2) . . . . ?
Au1B S2B C13B S1B -2.35(10) . . . . ?
Au1B S1B C13B N2B -175.62(19) . . . . ?
Au1B S1B C13B S2B 2.44(11) . . . . ?
C13B N2B C14B C15B -126.1(2) . . . . ?
C18B N2B C14B C15B 55.8(3) . . . . ?
N2B C14B C15B C16B -54.1(3) . . . . ?
C14B C15B C16B C17B 55.8(3) . . . . ?
C15B C16B C17B C18B -56.9(3) . . . . ?
C13B N2B C18B C17B 124.6(2) . . . . ?
C14B N2B C18B C17B -57.3(3) . . . . ?
C16B C17B C18B N2B 56.7(2) . . . . ?
